data_7003755
loop_
_publ_author_name
'K\"uhnert, Janett'
'C\'isa\<rov\'a, Ivana'
'Lama\<c, Martin'
'\<St\<epni\<cka, Petr'

_publ_section_title
;
 Group-12 metal complexes with isomeric
 1-(diphenylphosphino)-1&#x2032;-[N-(pyridylmethyl)carbamoyl]ferrocenes:
 coordination polymers vs. finite multinuclear coordination assemblies
;
_journal_issue 18
_journal_name_full 'Dalton Transactions'
_journal_page_first 2454
_journal_page_last 2464
_journal_paper_doi 10.1039/b719334c
_journal_year 2008
_chemical_formula_moiety 'C58 H50 Br4 Fe2 Hg2 N4 O2 P2'
_chemical_formula_sum 'C58 H50 Br4 Fe2 Hg2 N4 O2 P2'
_chemical_formula_weight 1729.48
_chemical_name_systematic
;
?
;
_space_group_IT_number 14
_symmetry_cell_setting monoclinic
_symmetry_space_group_name_Hall '-P 2ybc'
_symmetry_space_group_name_H-M 'P 1 21/c 1'
_atom_sites_solution_hydrogens mixed
_atom_sites_solution_primary direct
_atom_sites_solution_secondary difmap
_audit_creation_method SHELXL-97
_cell_angle_alpha 90.00
_cell_angle_beta 114.8681(6)
_cell_angle_gamma 90.00
_cell_formula_units_Z 2
_cell_length_a 10.6494(1)
_cell_length_b 28.7444(3)
_cell_length_c 10.0076(2)
_cell_measurement_reflns_used 94862
_cell_measurement_temperature 150(2)
_cell_measurement_theta_max 27.48
_cell_measurement_theta_min 1.00
_cell_volume 2779.39(7)
_computing_cell_refinement 'HKL Scalepack (Otwinowski & Minor, 1997)'
_computing_data_collection 'Collect (Nonius BV, 1997-2000)'
_computing_data_reduction 'HKL Denzo and Scalepack (Otwinowski & Minor, 1997)'
_computing_molecular_graphics 'PLATON (Spek, 2001)'
_computing_structure_refinement 'SHELXL-97 (Sheldrick, 1997)'
_computing_structure_solution 'SIR97 (Altomare et al., 1994)'
_diffrn_ambient_temperature 150(2)
_diffrn_detector_area_resol_mean 9.091
_diffrn_measured_fraction_theta_full 0.997
_diffrn_measured_fraction_theta_max 0.997
_diffrn_measurement_device_type KappaCCD
_diffrn_measurement_method '\w and \p scans to fill the Ewald sphere'
_diffrn_radiation_monochromator 'horizontally mounted graphite crystal'
_diffrn_radiation_source 'fine-focus sealed tube'
_diffrn_radiation_type MoK\a
_diffrn_radiation_wavelength 0.71073
_diffrn_reflns_av_R_equivalents 0.0555
_diffrn_reflns_av_sigmaI/netI 0.0320
_diffrn_reflns_limit_h_max 13
_diffrn_reflns_limit_h_min -13
_diffrn_reflns_limit_k_max 37
_diffrn_reflns_limit_k_min -37
_diffrn_reflns_limit_l_max 12
_diffrn_reflns_limit_l_min -12
_diffrn_reflns_number 43116
_diffrn_reflns_theta_full 27.49
_diffrn_reflns_theta_max 27.49
_diffrn_reflns_theta_min 1.42
_diffrn_standards_number 0
_exptl_absorpt_coefficient_mu 8.998
_exptl_absorpt_correction_T_max 0.719
_exptl_absorpt_correction_T_min 0.212
_exptl_absorpt_correction_type gaussian
_exptl_absorpt_process_details
;
gaussian absorption correction from
indexed crystal shape
;
_exptl_crystal_colour orange
_exptl_crystal_density_diffrn 2.067
_exptl_crystal_density_method 'not measured'
_exptl_crystal_description plate
_exptl_crystal_F_000 1648
_exptl_crystal_size_max 0.25
_exptl_crystal_size_mid 0.17
_exptl_crystal_size_min 0.03
_refine_diff_density_max 0.900
_refine_diff_density_min -2.337
_refine_diff_density_rms 0.139
_refine_ls_extinction_method none
_refine_ls_goodness_of_fit_ref 1.036
_refine_ls_hydrogen_treatment constr
_refine_ls_matrix_type full
_refine_ls_number_parameters 335
_refine_ls_number_reflns 6365
_refine_ls_number_restraints 0
_refine_ls_restrained_S_all 1.036
_refine_ls_R_factor_all 0.0402
_refine_ls_R_factor_gt 0.0280
_refine_ls_shift/su_max 0.001
_refine_ls_shift/su_mean 0.000
_refine_ls_structure_factor_coef Fsqd
_refine_ls_weighting_details 'calc w=1/[\s^2^(Fo^2^)+(0.0338P)^2^+3.3754P] where P=(Fo^2^+2Fc^2^)/3'
_refine_ls_weighting_scheme calc
_refine_ls_wR_factor_gt 0.0616
_refine_ls_wR_factor_ref 0.0672
_reflns_number_gt 5358
_reflns_number_total 6365
_reflns_threshold_expression >2sigma(I)
_cod_data_source_file b719334c.txt
_cod_data_source_block jk84d
_cod_original_cell_volume 2779.38(7)
_cod_original_sg_symbol_H-M P21/c
_cod_database_code 7003755

loop_
_symmetry_equiv_pos_as_xyz
'x, y, z'
'-x, y+1/2, -z+1/2'
'-x, -y, -z'
'x, -y-1/2, z-1/2'

loop_
_atom_site_label
_atom_site_type_symbol
_atom_site_fract_x
_atom_site_fract_y
_atom_site_fract_z
_atom_site_U_iso_or_equiv
_atom_site_adp_type
_atom_site_occupancy
_atom_site_symmetry_multiplicity
_atom_site_calc_flag
_atom_site_refinement_flags
_atom_site_disorder_assembly
_atom_site_disorder_group
Hg Hg 0.967515(16) 0.067361(5) 0.496963(15) 0.02316(6) Uani 1 1 d . . .
Br1 Br 1.05651(5) 0.110024(16) 0.33767(5) 0.03758(11) Uani 1 1 d . . .
Br2 Br 1.17869(4) 0.008301(13) 0.67598(4) 0.02626(9) Uani 1 1 d . . .
Fe Fe 1.04283(5) 0.180148(17) 0.80440(5) 0.01698(11) Uani 1 1 d . . .
P P 0.84159(10) 0.08493(3) 0.64453(10) 0.01768(19) Uani 1 1 d . . .
O O 0.7680(3) 0.26425(9) 0.7426(3) 0.0259(6) Uani 1 1 d . . .
N1 N 0.7259(3) 0.26039(10) 0.5014(3) 0.0204(6) Uani 1 1 d . . .
H1N H 0.7576 0.2546 0.4342 0.037(13) Uiso 1 1 d R . .
N2 N 0.4515(4) 0.34699(11) 0.3523(4) 0.0289(8) Uani 1 1 d . . .
C1 C 0.9500(4) 0.11856(12) 0.8004(4) 0.0189(7) Uani 1 1 d . . .
C2 C 0.9111(4) 0.15215(12) 0.8823(4) 0.0222(8) Uani 1 1 d . . .
H2 H 0.8216 0.1621 0.8606 0.027 Uiso 1 1 calc R . .
C3 C 1.0325(4) 0.16730(13) 1.0014(4) 0.0249(9) Uani 1 1 d . . .
H3 H 1.0369 0.1891 1.0718 0.030 Uiso 1 1 calc R . .
C4 C 1.1472(4) 0.14357(12) 0.9957(4) 0.0254(9) Uani 1 1 d . . .
H4 H 1.2393 0.1472 1.0618 0.031 Uiso 1 1 calc R . .
C5 C 1.0977(4) 0.11343(12) 0.8726(4) 0.0218(8) Uani 1 1 d . . .
H5 H 1.1512 0.0938 0.8436 0.026 Uiso 1 1 calc R . .
C6 C 0.9477(4) 0.23620(12) 0.6785(4) 0.0172(7) Uani 1 1 d . . .
C7 C 1.0689(4) 0.25026(12) 0.8026(4) 0.0209(8) Uani 1 1 d . . .
H7 H 1.0726 0.2709 0.8758 0.025 Uiso 1 1 calc R . .
C8 C 1.1834(4) 0.22698(13) 0.7943(4) 0.0241(8) Uani 1 1 d . . .
H8 H 1.2755 0.2300 0.8612 0.029 Uiso 1 1 calc R . .
C9 C 1.1330(4) 0.19832(13) 0.6660(4) 0.0234(8) Uani 1 1 d . . .
H9 H 1.1861 0.1791 0.6353 0.028 Uiso 1 1 calc R . .
C10 C 0.9874(4) 0.20424(12) 0.5937(4) 0.0201(7) Uani 1 1 d . . .
H10 H 0.9283 0.1899 0.5065 0.024 Uiso 1 1 calc R . .
C11 C 0.8066(4) 0.25386(12) 0.6455(4) 0.0196(7) Uani 1 1 d . . .
C12 C 0.7865(4) 0.03530(12) 0.7176(4) 0.0206(8) Uani 1 1 d . . .
C13 C 0.8349(5) 0.02820(14) 0.8681(4) 0.0278(9) Uani 1 1 d . . .
H13 H 0.9003 0.0484 0.9333 0.033 Uiso 1 1 calc R . .
C14 C 0.7863(5) -0.00878(15) 0.9221(5) 0.0349(10) Uani 1 1 d . . .
H14 H 0.8184 -0.0133 1.0231 0.042 Uiso 1 1 calc R . .
C15 C 0.6894(5) -0.03893(14) 0.8242(5) 0.0352(10) Uani 1 1 d . . .
H15 H 0.6551 -0.0634 0.8596 0.042 Uiso 1 1 calc R . .
C16 C 0.6439(5) -0.03264(14) 0.6743(5) 0.0354(10) Uani 1 1 d . . .
H16 H 0.5804 -0.0533 0.6092 0.042 Uiso 1 1 calc R . .
C17 C 0.6923(5) 0.00435(14) 0.6207(5) 0.0299(9) Uani 1 1 d . . .
H17 H 0.6616 0.0084 0.5196 0.036 Uiso 1 1 calc R . .
C18 C 0.6849(4) 0.11762(12) 0.5399(4) 0.0197(8) Uani 1 1 d . . .
C19 C 0.5897(4) 0.12599(14) 0.5995(4) 0.0281(9) Uani 1 1 d . . .
H19 H 0.6076 0.1153 0.6935 0.034 Uiso 1 1 calc R . .
C20 C 0.4690(4) 0.15005(15) 0.5192(4) 0.0303(9) Uani 1 1 d . . .
H20 H 0.4062 0.1557 0.5596 0.036 Uiso 1 1 calc R . .
C21 C 0.4412(4) 0.16578(14) 0.3789(5) 0.0300(9) Uani 1 1 d . . .
H21 H 0.3593 0.1817 0.3246 0.036 Uiso 1 1 calc R . .
C22 C 0.5360(5) 0.15776(14) 0.3195(4) 0.0306(9) Uani 1 1 d . . .
H22 H 0.5178 0.1685 0.2254 0.037 Uiso 1 1 calc R . .
C23 C 0.6574(4) 0.13384(13) 0.3995(4) 0.0255(8) Uani 1 1 d . . .
H23 H 0.7206 0.1286 0.3593 0.031 Uiso 1 1 calc R . .
C24 C 0.5851(4) 0.27816(13) 0.4498(4) 0.0229(8) Uani 1 1 d . . .
H24A H 0.5438 0.2655 0.5119 0.028 Uiso 1 1 calc R . .
H24B H 0.5317 0.2668 0.3506 0.028 Uiso 1 1 calc R . .
C25 C 0.5738(4) 0.33056(13) 0.4492(4) 0.0210(8) Uani 1 1 d . . .
C26 C 0.4334(5) 0.39297(15) 0.3469(6) 0.0380(11) Uani 1 1 d . . .
H26 H 0.3494 0.4046 0.2789 0.046 Uiso 1 1 calc R . .
C27 C 0.5306(6) 0.42439(15) 0.4350(6) 0.0399(12) Uani 1 1 d . . .
H27 H 0.5123 0.4562 0.4278 0.048 Uiso 1 1 calc R . .
C28 C 0.6565(5) 0.40705(14) 0.5347(5) 0.0346(10) Uani 1 1 d . . .
H28 H 0.7253 0.4271 0.5958 0.041 Uiso 1 1 calc R . .
C29 C 0.6786(4) 0.35940(13) 0.5422(4) 0.0253(8) Uani 1 1 d . . .
H29 H 0.7622 0.3470 0.6086 0.030 Uiso 1 1 calc R . .

loop_
_atom_site_aniso_label
_atom_site_aniso_U_11
_atom_site_aniso_U_22
_atom_site_aniso_U_33
_atom_site_aniso_U_23
_atom_site_aniso_U_13
_atom_site_aniso_U_12
Hg 0.02718(10) 0.02309(8) 0.02270(8) -0.00166(5) 0.01390(7) 0.00052(6)
Br1 0.0453(3) 0.0378(2) 0.0395(2) 0.00981(18) 0.0275(2) 0.0008(2)
Br2 0.0287(2) 0.02143(18) 0.02213(19) -0.00382(14) 0.00432(16) 0.00135(15)
Fe 0.0189(3) 0.0154(2) 0.0164(2) 0.00106(18) 0.0072(2) 0.00111(19)
P 0.0198(5) 0.0160(4) 0.0181(4) 0.0002(3) 0.0089(4) 0.0001(4)
O 0.0316(17) 0.0291(14) 0.0220(13) 0.0037(11) 0.0160(12) 0.0074(12)
N1 0.0228(18) 0.0218(15) 0.0176(15) 0.0000(12) 0.0094(13) 0.0032(13)
N2 0.0223(19) 0.0283(18) 0.0382(19) 0.0107(15) 0.0148(16) 0.0059(14)
C1 0.022(2) 0.0198(17) 0.0169(17) 0.0021(13) 0.0108(16) 0.0018(14)
C2 0.029(2) 0.0191(18) 0.0238(18) 0.0033(14) 0.0166(17) 0.0022(15)
C3 0.037(3) 0.0227(19) 0.0173(18) -0.0012(14) 0.0140(18) -0.0012(17)
C4 0.031(2) 0.0179(18) 0.0189(18) 0.0014(14) 0.0019(17) 0.0001(16)
C5 0.026(2) 0.0179(17) 0.0193(18) 0.0029(14) 0.0075(16) 0.0050(15)
C6 0.021(2) 0.0172(17) 0.0157(16) 0.0012(13) 0.0100(15) -0.0010(14)
C7 0.028(2) 0.0147(17) 0.0218(17) -0.0001(13) 0.0117(16) -0.0038(14)
C8 0.022(2) 0.0221(18) 0.027(2) 0.0032(15) 0.0086(17) -0.0036(15)
C9 0.026(2) 0.0255(19) 0.0248(19) 0.0042(15) 0.0167(18) 0.0015(16)
C10 0.020(2) 0.0215(18) 0.0175(17) 0.0046(14) 0.0071(15) 0.0020(15)
C11 0.023(2) 0.0188(17) 0.0183(17) 0.0031(14) 0.0093(16) 0.0010(15)
C12 0.018(2) 0.0181(17) 0.029(2) 0.0008(14) 0.0123(17) 0.0005(14)
C13 0.034(3) 0.025(2) 0.024(2) 0.0016(16) 0.0119(18) -0.0031(17)
C14 0.043(3) 0.032(2) 0.032(2) 0.0092(18) 0.019(2) 0.001(2)
C15 0.038(3) 0.020(2) 0.052(3) 0.0119(18) 0.023(2) 0.0000(18)
C16 0.032(3) 0.024(2) 0.045(3) 0.0019(18) 0.011(2) -0.0057(18)
C17 0.033(3) 0.028(2) 0.027(2) 0.0012(16) 0.0115(19) -0.0014(18)
C18 0.020(2) 0.0179(17) 0.0183(17) -0.0008(13) 0.0054(15) -0.0010(14)
C19 0.030(2) 0.032(2) 0.0233(19) 0.0009(16) 0.0124(18) 0.0012(18)
C20 0.025(2) 0.035(2) 0.029(2) -0.0012(17) 0.0098(18) 0.0070(18)
C21 0.023(2) 0.024(2) 0.034(2) -0.0034(17) 0.0032(18) 0.0047(16)
C22 0.033(3) 0.033(2) 0.0209(19) 0.0071(16) 0.0065(18) 0.0037(18)
C23 0.029(2) 0.026(2) 0.0236(19) 0.0017(15) 0.0133(18) 0.0001(16)
C24 0.018(2) 0.0230(18) 0.0235(19) 0.0007(15) 0.0044(16) 0.0010(15)
C25 0.022(2) 0.0257(19) 0.0200(18) 0.0022(15) 0.0133(16) 0.0025(15)
C26 0.030(3) 0.033(2) 0.057(3) 0.017(2) 0.024(2) 0.0139(19)
C27 0.055(3) 0.022(2) 0.056(3) 0.003(2) 0.036(3) 0.009(2)
C28 0.048(3) 0.026(2) 0.032(2) -0.0041(17) 0.020(2) -0.007(2)
C29 0.033(2) 0.0234(19) 0.0199(18) -0.0014(15) 0.0121(17) -0.0008(16)

loop_
_atom_type_symbol
_atom_type_description
_atom_type_scat_dispersion_real
_atom_type_scat_dispersion_imag
_atom_type_scat_source
C C 0.0033 0.0016 'International Tables Vol C Tables 4.2.6.8 and 6.1.1.4'
H H 0.0000 0.0000 'International Tables Vol C Tables 4.2.6.8 and 6.1.1.4'
Fe Fe 0.3463 0.8444 'International Tables Vol C Tables 4.2.6.8 and 6.1.1.4'
O O 0.0106 0.0060 'International Tables Vol C Tables 4.2.6.8 and 6.1.1.4'
N N 0.0061 0.0033 'International Tables Vol C Tables 4.2.6.8 and 6.1.1.4'
Hg Hg -2.3894 9.2266 'International Tables Vol C Tables 4.2.6.8 and 6.1.1.4'
Br Br -0.2901 2.4595 'International Tables Vol C Tables 4.2.6.8 and 6.1.1.4'
P P 0.1023 0.0942 'International Tables Vol C Tables 4.2.6.8 and 6.1.1.4'

loop_
_geom_angle_atom_site_label_1
_geom_angle_atom_site_label_2
_geom_angle_atom_site_label_3
_geom_angle
_geom_angle_site_symmetry_1
_geom_angle_site_symmetry_3
_geom_angle_publ_flag
P Hg Br1 137.91(2) . . ?
P Hg Br2 103.80(2) . . ?
Br1 Hg Br2 106.850(15) . . ?
P Hg Br2 103.36(2) . 3_756 ?
Br1 Hg Br2 104.374(14) . 3_756 ?
Br2 Hg Br2 90.734(12) . 3_756 ?
Hg Br2 Hg 89.266(12) . 3_756 ?
C1 Fe C6 124.74(15) . . ?
C1 Fe C7 159.23(15) . . ?
C6 Fe C7 40.92(15) . . ?
C1 Fe C2 41.47(14) . . ?
C6 Fe C2 107.85(15) . . ?
C7 Fe C2 120.89(15) . . ?
C1 Fe C5 41.46(15) . . ?
C6 Fe C5 162.05(14) . . ?
C7 Fe C5 156.09(16) . . ?
C2 Fe C5 69.29(15) . . ?
C1 Fe C8 159.61(15) . . ?
C6 Fe C8 68.45(15) . . ?
C7 Fe C8 40.83(15) . . ?
C2 Fe C8 156.21(15) . . ?
C5 Fe C8 121.52(16) . . ?
C1 Fe C4 68.80(15) . . ?
C6 Fe C4 156.43(14) . . ?
C7 Fe C4 119.53(15) . . ?
C2 Fe C4 68.32(16) . . ?
C5 Fe C4 40.46(14) . . ?
C8 Fe C4 105.20(16) . . ?
C1 Fe C3 68.79(15) . . ?
C6 Fe C3 121.56(15) . . ?
C7 Fe C3 104.42(15) . . ?
C2 Fe C3 40.32(16) . . ?
C5 Fe C3 68.46(15) . . ?
C8 Fe C3 120.07(16) . . ?
C4 Fe C3 40.48(16) . . ?
C1 Fe C10 110.35(14) . . ?
C6 Fe C10 40.92(14) . . ?
C7 Fe C10 68.83(15) . . ?
C2 Fe C10 125.38(16) . . ?
C5 Fe C10 125.36(14) . . ?
C8 Fe C10 68.19(15) . . ?
C4 Fe C10 159.72(16) . . ?
C3 Fe C10 159.54(16) . . ?
C1 Fe C9 124.91(14) . . ?
C6 Fe C9 68.51(14) . . ?
C7 Fe C9 68.82(15) . . ?
C2 Fe C9 161.86(15) . . ?
C5 Fe C9 108.37(15) . . ?
C8 Fe C9 40.68(15) . . ?
C4 Fe C9 122.33(17) . . ?
C3 Fe C9 157.01(16) . . ?
C10 Fe C9 40.36(15) . . ?
C1 P C12 105.91(16) . . ?
C1 P C18 108.89(16) . . ?
C12 P C18 105.41(17) . . ?
C1 P Hg 108.93(12) . . ?
C12 P Hg 115.95(12) . . ?
C18 P Hg 111.43(12) . . ?
C11 N1 C24 121.8(3) . . ?
C11 N1 H1N 120.7 . . ?
C24 N1 H1N 117.5 . . ?
C26 N2 C25 117.3(4) . . ?
C2 C1 C5 107.4(3) . . ?
C2 C1 P 128.9(3) . . ?
C5 C1 P 123.6(3) . . ?
C2 C1 Fe 69.8(2) . . ?
C5 C1 Fe 69.9(2) . . ?
P C1 Fe 128.57(18) . . ?
C3 C2 C1 108.0(3) . . ?
C3 C2 Fe 70.5(2) . . ?
C1 C2 Fe 68.7(2) . . ?
C3 C2 H2 126.0 . . ?
C1 C2 H2 126.0 . . ?
Fe C2 H2 126.3 . . ?
C2 C3 C4 108.4(3) . . ?
C2 C3 Fe 69.1(2) . . ?
C4 C3 Fe 69.8(2) . . ?
C2 C3 H3 125.8 . . ?
C4 C3 H3 125.8 . . ?
Fe C3 H3 126.9 . . ?
C5 C4 C3 108.5(4) . . ?
C5 C4 Fe 69.1(2) . . ?
C3 C4 Fe 69.8(2) . . ?
C5 C4 H4 125.8 . . ?
C3 C4 H4 125.8 . . ?
Fe C4 H4 126.9 . . ?
C4 C5 C1 107.7(3) . . ?
C4 C5 Fe 70.4(2) . . ?
C1 C5 Fe 68.6(2) . . ?
C4 C5 H5 126.2 . . ?
C1 C5 H5 126.2 . . ?
Fe C5 H5 126.4 . . ?
C7 C6 C10 108.3(3) . . ?
C7 C6 C11 124.0(3) . . ?
C10 C6 C11 127.7(3) . . ?
C7 C6 Fe 69.6(2) . . ?
C10 C6 Fe 70.4(2) . . ?
C11 C6 Fe 127.0(2) . . ?
C6 C7 C8 107.5(3) . . ?
C6 C7 Fe 69.5(2) . . ?
C8 C7 Fe 70.0(2) . . ?
C6 C7 H7 126.3 . . ?
C8 C7 H7 126.3 . . ?
Fe C7 H7 125.8 . . ?
C7 C8 C9 108.4(3) . . ?
C7 C8 Fe 69.1(2) . . ?
C9 C8 Fe 70.0(2) . . ?
C7 C8 H8 125.8 . . ?
C9 C8 H8 125.8 . . ?
Fe C8 H8 126.7 . . ?
C10 C9 C8 107.9(3) . . ?
C10 C9 Fe 69.8(2) . . ?
C8 C9 Fe 69.3(2) . . ?
C10 C9 H9 126.0 . . ?
C8 C9 H9 126.0 . . ?
Fe C9 H9 126.4 . . ?
C9 C10 C6 107.8(3) . . ?
C9 C10 Fe 69.8(2) . . ?
C6 C10 Fe 68.70(19) . . ?
C9 C10 H10 126.1 . . ?
C6 C10 H10 126.1 . . ?
Fe C10 H10 127.0 . . ?
O C11 N1 122.2(3) . . ?
O C11 C6 123.1(3) . . ?
N1 C11 C6 114.6(3) . . ?
C17 C12 C13 119.7(4) . . ?
C17 C12 P 119.0(3) . . ?
C13 C12 P 121.3(3) . . ?
C12 C13 C14 120.4(4) . . ?
C12 C13 H13 119.8 . . ?
C14 C13 H13 119.8 . . ?
C13 C14 C15 119.5(4) . . ?
C13 C14 H14 120.3 . . ?
C15 C14 H14 120.3 . . ?
C16 C15 C14 120.2(4) . . ?
C16 C15 H15 119.9 . . ?
C14 C15 H15 119.9 . . ?
C15 C16 C17 120.3(4) . . ?
C15 C16 H16 119.9 . . ?
C17 C16 H16 119.9 . . ?
C16 C17 C12 119.9(4) . . ?
C16 C17 H17 120.0 . . ?
C12 C17 H17 120.0 . . ?
C23 C18 C19 119.4(4) . . ?
C23 C18 P 120.6(3) . . ?
C19 C18 P 120.0(3) . . ?
C20 C19 C18 120.2(4) . . ?
C20 C19 H19 119.9 . . ?
C18 C19 H19 119.9 . . ?
C19 C20 C21 120.2(4) . . ?
C19 C20 H20 119.9 . . ?
C21 C20 H20 119.9 . . ?
C20 C21 C22 119.8(4) . . ?
C20 C21 H21 120.1 . . ?
C22 C21 H21 120.1 . . ?
C23 C22 C21 120.3(4) . . ?
C23 C22 H22 119.8 . . ?
C21 C22 H22 119.8 . . ?
C22 C23 C18 120.0(4) . . ?
C22 C23 H23 120.0 . . ?
C18 C23 H23 120.0 . . ?
N1 C24 C25 114.8(3) . . ?
N1 C24 H24A 108.6 . . ?
C25 C24 H24A 108.6 . . ?
N1 C24 H24B 108.6 . . ?
C25 C24 H24B 108.6 . . ?
H24A C24 H24B 107.5 . . ?
N2 C25 C29 122.5(4) . . ?
N2 C25 C24 113.9(3) . . ?
C29 C25 C24 123.6(3) . . ?
N2 C26 C27 124.6(4) . . ?
N2 C26 H26 117.7 . . ?
C27 C26 H26 117.7 . . ?
C26 C27 C28 117.7(4) . . ?
C26 C27 H27 121.2 . . ?
C28 C27 H27 121.2 . . ?
C27 C28 C29 119.0(4) . . ?
C27 C28 H28 120.5 . . ?
C29 C28 H28 120.5 . . ?
C28 C29 C25 118.9(4) . . ?
C28 C29 H29 120.5 . . ?
C25 C29 H29 120.5 . . ?

loop_
_geom_bond_atom_site_label_1
_geom_bond_atom_site_label_2
_geom_bond_distance
_geom_bond_site_symmetry_2
_geom_bond_publ_flag
Hg P 2.4291(9) . ?
Hg Br1 2.4929(4) . ?
Hg Br2 2.7857(4) . ?
Hg Br2 2.8077(4) 3_756 ?
Br2 Hg 2.8077(4) 3_756 ?
Fe C1 2.020(4) . ?
Fe C6 2.034(3) . ?
Fe C7 2.035(3) . ?
Fe C2 2.035(4) . ?
Fe C5 2.037(3) . ?
Fe C8 2.047(4) . ?
Fe C4 2.054(4) . ?
Fe C3 2.054(3) . ?
Fe C10 2.056(3) . ?
Fe C9 2.056(4) . ?
P C1 1.785(4) . ?
P C12 1.810(4) . ?
P C18 1.815(4) . ?
O C11 1.241(4) . ?
N1 C11 1.346(5) . ?
N1 C24 1.457(5) . ?
N1 H1N 0.8862 . ?
N2 C26 1.333(5) . ?
N2 C25 1.341(5) . ?
C1 C2 1.436(5) . ?
C1 C5 1.436(5) . ?
C2 C3 1.409(6) . ?
C2 H2 0.9300 . ?
C3 C4 1.421(6) . ?
C3 H3 0.9300 . ?
C4 C5 1.415(5) . ?
C4 H4 0.9300 . ?
C5 H5 0.9300 . ?
C6 C7 1.422(5) . ?
C6 C10 1.430(5) . ?
C6 C11 1.485(5) . ?
C7 C8 1.424(6) . ?
C7 H7 0.9300 . ?
C8 C9 1.427(5) . ?
C8 H8 0.9300 . ?
C9 C10 1.419(5) . ?
C9 H9 0.9300 . ?
C10 H10 0.9300 . ?
C12 C17 1.386(5) . ?
C12 C13 1.387(5) . ?
C13 C14 1.387(6) . ?
C13 H13 0.9300 . ?
C14 C15 1.387(6) . ?
C14 H14 0.9300 . ?
C15 C16 1.380(6) . ?
C15 H15 0.9300 . ?
C16 C17 1.385(6) . ?
C16 H16 0.9300 . ?
C17 H17 0.9300 . ?
C18 C23 1.390(5) . ?
C18 C19 1.397(5) . ?
C19 C20 1.381(6) . ?
C19 H19 0.9300 . ?
C20 C21 1.383(6) . ?
C20 H20 0.9300 . ?
C21 C22 1.390(6) . ?
C21 H21 0.9300 . ?
C22 C23 1.384(6) . ?
C22 H22 0.9300 . ?
C23 H23 0.9300 . ?
C24 C25 1.511(5) . ?
C24 H24A 0.9700 . ?
C24 H24B 0.9700 . ?
C25 C29 1.387(5) . ?
C26 C27 1.377(7) . ?
C26 H26 0.9300 . ?
C27 C28 1.384(7) . ?
C27 H27 0.9300 . ?
C28 C29 1.386(6) . ?
C28 H28 0.9300 . ?
C29 H29 0.9300 . ?
